data_7707301
loop_
_publ_author_name
'Kong, Richard Y.'
'Crimmin, Mark R.'

_publ_section_title
;
 1<sup>st</sup> row transition metal aluminylene complexes: preparation,
 properties and bonding analysis.
;
_journal_issue 22
_journal_name_full 'Dalton transactions (Cambridge, England : 2003)'
_journal_page_first 7810
_journal_page_last 7817
_journal_paper_doi 10.1039/d1dt01415c
_journal_volume 50
_journal_year 2021
_chemical_formula_moiety '0.5(C52 H64 Al Cu F6 N4)'
_chemical_formula_sum 'C26 H32 Al0.5 Cu0.5 F3 N2'
_chemical_formula_weight 474.79
_space_group_crystal_system triclinic
_space_group_IT_number 2
_space_group_name_Hall '-P 1'
_space_group_name_H-M_alt 'P -1'
_atom_sites_solution_hydrogens geom
_atom_sites_solution_primary iterative
_audit_creation_date 2017-11-13
_audit_creation_method
;
Olex2 1.2
(compiled 2017.03.28 svn.r3405 for OlexSys, GUI svn.r5337)
;
_audit_update_record
;
2021-03-17 deposited with the CCDC.	2021-04-30 downloaded from the CCDC.
;
_cell_angle_alpha 88.586(3)
_cell_angle_beta 88.722(3)
_cell_angle_gamma 67.821(4)
_cell_formula_units_Z 4
_cell_length_a 11.1165(4)
_cell_length_b 12.5995(5)
_cell_length_c 19.3405(8)
_cell_measurement_reflns_used 4678
_cell_measurement_temperature 173.00(14)
_cell_measurement_theta_max 28.1050
_cell_measurement_theta_min 2.7820
_cell_volume 2507.43(18)
_computing_cell_refinement 'CrysAlisPro 1.171.38.46 (Rigaku OD, 2015)'
_computing_data_collection 'CrysAlisPro 1.171.38.46 (Rigaku OD, 2015)'
_computing_data_reduction 'CrysAlisPro 1.171.38.46 (Rigaku OD, 2015)'
_computing_molecular_graphics 'Olex2 (Dolomanov et al., 2009)'
_computing_publication_material 'Olex2 (Dolomanov et al., 2009)'
_computing_structure_refinement 'ShelXL (Sheldrick, 2015)'
_computing_structure_solution 'olex2.solve (Bourhis et al., 2015)'
_diffrn_ambient_environment N~2~
_diffrn_ambient_temperature 173.00(14)
_diffrn_detector 'CCD plate'
_diffrn_detector_area_resol_mean 16.0382
_diffrn_detector_type Eos
_diffrn_measured_fraction_theta_full 0.987
_diffrn_measured_fraction_theta_max 0.798
_diffrn_measurement_details
;
List of Runs (angles in degrees, time in seconds):

  # Type    Start    End  Width  t~exp~   \w     \q     \k     \f   Frames
#--------------------------------------------------------------------------
  1  \w    -40.00  52.00   1.00   35.48    --  -13.18  77.00  90.00   92
  2  \w    -78.00  11.00   1.00   35.48    --  -13.18 -77.00 -30.00   89
  3  \w     -2.00  82.00   1.00   35.48    --   14.27  57.00-120.00   84
;
_diffrn_measurement_device 'four-circle diffractometer'
_diffrn_measurement_device_type 'Xcalibur, Eos'
_diffrn_measurement_method '\w scans'
_diffrn_orient_matrix_type 'CrysAlisPro convention (1999,Acta A55,543-557)'
_diffrn_orient_matrix_UB_11 -0.0646331000
_diffrn_orient_matrix_UB_12 0.0074316000
_diffrn_orient_matrix_UB_13 0.0095276000
_diffrn_orient_matrix_UB_21 0.0235565000
_diffrn_orient_matrix_UB_22 -0.0387368000
_diffrn_orient_matrix_UB_23 0.0283016000
_diffrn_orient_matrix_UB_31 -0.0040525000
_diffrn_orient_matrix_UB_32 0.0462742000
_diffrn_orient_matrix_UB_33 0.0213151000
_diffrn_radiation_monochromator graphite
_diffrn_radiation_probe x-ray
_diffrn_radiation_type MoK\a
_diffrn_radiation_wavelength 0.71073
_diffrn_reflns_av_R_equivalents 0.0182
_diffrn_reflns_av_unetI/netI 0.0479
_diffrn_reflns_Laue_measured_fraction_full 0.987
_diffrn_reflns_Laue_measured_fraction_max 0.798
_diffrn_reflns_limit_h_max 14
_diffrn_reflns_limit_h_min -14
_diffrn_reflns_limit_k_max 11
_diffrn_reflns_limit_k_min -16
_diffrn_reflns_limit_l_max 23
_diffrn_reflns_limit_l_min -23
_diffrn_reflns_number 14639
_diffrn_reflns_point_group_measured_fraction_full 0.987
_diffrn_reflns_point_group_measured_fraction_max 0.798
_diffrn_reflns_theta_full 25.242
_diffrn_reflns_theta_max 28.268
_diffrn_reflns_theta_min 2.229
_diffrn_source 'fine-focus sealed X-ray tube'
_diffrn_source_type 'Enhance (Mo) X-ray Source'
_exptl_absorpt_coefficient_mu 0.513
_exptl_absorpt_correction_T_max 1.00000
_exptl_absorpt_correction_T_min 0.97224
_exptl_absorpt_correction_type multi-scan
_exptl_absorpt_process_details
;
CrysAlisPro 1.171.38.46 (Rigaku Oxford Diffraction, 2015)
Empirical absorption correction using spherical harmonics,
 implemented in SCALE3 ABSPACK scaling algorithm.
;
_exptl_crystal_colour orange
_exptl_crystal_colour_primary orange
_exptl_crystal_density_diffrn 1.258
_exptl_crystal_description plate
_exptl_crystal_F_000 1000
_exptl_crystal_preparation 'Recrystallisation from toluene'
_exptl_crystal_size_max 0.414
_exptl_crystal_size_mid 0.178
_exptl_crystal_size_min 0.086
_refine_diff_density_max 0.319
_refine_diff_density_min -0.307
_refine_diff_density_rms 0.070
_refine_ls_extinction_method none
_refine_ls_goodness_of_fit_ref 1.082
_refine_ls_hydrogen_treatment constr
_refine_ls_matrix_type full
_refine_ls_number_parameters 593
_refine_ls_number_reflns 9920
_refine_ls_number_restraints 0
_refine_ls_restrained_S_all 1.082
_refine_ls_R_factor_all 0.0602
_refine_ls_R_factor_gt 0.0412
_refine_ls_shift/su_max 0.000
_refine_ls_shift/su_mean 0.000
_refine_ls_structure_factor_coef Fsqd
_refine_ls_weighting_details 'w=1/[\s^2^(Fo^2^)+(0.0567P)^2^+0.4441P] where P=(Fo^2^+2Fc^2^)/3'
_refine_ls_weighting_scheme calc
_refine_ls_wR_factor_gt 0.0978
_refine_ls_wR_factor_ref 0.1149
_reflns_Friedel_coverage 0.000
_reflns_number_gt 7902
_reflns_number_total 9920
_reflns_threshold_expression 'I > 2\s(I)'
_cod_data_source_file d1dt01415c3.cif
_cod_data_source_block 3f
_cod_depositor_comments 'Adding full bibliography for 7707298--7707305.cif.'
_cod_original_formula_sum 'C26 H32 Al0.50 Cu0.50 F3 N2'
_cod_database_code 7707301
_shelx_shelxl_version_number 2016/6
_publ_section_exptl
;
Any special experimental details
;
_chemical_oxdiff_formula 'C52 H64 Al Cu F6 N4'
_chemical_oxdiff_usercomment RK020
_shelx_space_group_comment
;
The symmetry employed for this shelxl refinement is uniquely defined
by the following loop, which should always be used as a source of
symmetry information in preference to the above space-group names.
They are only intended as comments.
;
_reflns_odcompleteness_completeness 98.98
_reflns_odcompleteness_iscentric 1
_reflns_odcompleteness_theta 24.97
_olex2_refinement_description
;
1. Fixed Uiso
 At 1.2 times of:
  All C(H) groups
 At 1.5 times of:
  All C(H,H,H) groups
2.a Ternary CH refined with riding coordinates:
 C38(H38), C50(H50), C48(H48), C35(H35)
2.b Aromatic/amide H refined with riding coordinates:
 C3(H3), C10(H10), C17(H17), C31(H31), C26(H26), C19(H19), C33(H33), C44(H44),
 C45(H45), C8(H8), C43(H43), C32(H32)
2.c Idealised Me refined as rotating group:
 C24(H24A,H24B,H24C), C28(H28A,H28B,H28C), C21(H21A,H21B,H21C), C40(H40A,H40B,
 H40C), C13(H13A,H13B,H13C), C12(H12A,H12B,H12C), C51(H51A,H51B,H51C), C14(H14A,
 H14B,H14C), C49(H49A,H49B,H49C), C47(H47A,H47B,H47C), C22(H22A,H22B,H22C),
 C52(H52A,H52B,H52C), C39(H39A,H39B,H39C), C36(H36A,H36B,H36C), C23(H23C,H23A,
 H23B), C37(H37A,H37B,H37C)
;
_ins_header
;
TITL MRC1783_red in P-1 
REM P-1 (#2 in standard setting)
CELL 0.71073  11.116515  12.599540  19.340494  88.5859  88.7216  67.8205
ZERR    2.00   0.000392   0.000522   0.000811   0.0034   0.0032   0.0036
LATT  1
SFAC C H N F Al Cu
UNIT 104.00 128.00 8.00 12.00 2.00 2.00
TREF
HKLF 4
END
;
_olex2_submission_special_instructions 'No special instructions were received'
_oxdiff_exptl_absorpt_empirical_details
;
Empirical correction (ABSPACK) includes:
- Absorption correction using spherical harmonics
- Frame scaling
;
_oxdiff_exptl_absorpt_empirical_full_max 1.049
_oxdiff_exptl_absorpt_empirical_full_min 0.954

loop_
_space_group_symop_operation_xyz
'x, y, z'
'-x, -y, -z'

loop_
_atom_site_label
_atom_site_type_symbol
_atom_site_fract_x
_atom_site_fract_y
_atom_site_fract_z
_atom_site_U_iso_or_equiv
_atom_site_adp_type
_atom_site_occupancy
_atom_site_site_symmetry_order
_atom_site_calc_flag
_atom_site_refinement_flags_posn
_atom_site_refinement_flags_adp
_atom_site_refinement_flags_occupancy
_atom_site_disorder_assembly
_atom_site_disorder_group
Cu1 Cu 0.43797(3) 0.09621(2) 0.24496(2) 0.01916(9) Uani 1 1 d . . . . .
Al1 Al 0.41394(6) 0.28592(5) 0.24170(3) 0.01761(15) Uani 1 1 d . . . . .
F1 F 0.68436(14) -0.34880(11) 0.20753(8) 0.0340(3) Uani 1 1 d . . . . .
N1 N 0.58380(18) -0.05475(15) 0.26181(10) 0.0203(4) Uani 1 1 d . . . . .
F2 F 0.80734(14) -0.25869(12) 0.22454(10) 0.0474(5) Uani 1 1 d . . . . .
F4 F 0.30109(15) -0.23329(13) 0.15125(10) 0.0520(5) Uani 1 1 d . . . . .
C3 C 0.4744(2) -0.15893(19) 0.20151(12) 0.0225(5) Uani 1 1 d . . . . .
H3 H 0.491392 -0.227183 0.178547 0.027 Uiso 1 1 calc R . . . .
F5 F 0.1840(2) -0.14435(19) 0.23585(11) 0.0723(6) Uani 1 1 d . . . . .
C2 C 0.5793(2) -0.14937(18) 0.23553(12) 0.0202(5) Uani 1 1 d . . . . .
N4 N 0.40503(18) 0.40282(15) 0.30558(9) 0.0193(4) Uani 1 1 d . . . . .
F6 F 0.15727(17) -0.06935(14) 0.13525(11) 0.0591(5) Uani 1 1 d . . . . .
C10 C 0.8969(2) -0.0783(2) 0.34026(14) 0.0317(6) Uani 1 1 d . . . . .
H10 H 0.975400 -0.072882 0.327047 0.038 Uiso 1 1 calc R . . . .
N3 N 0.42192(17) 0.37565(15) 0.16202(9) 0.0184(4) Uani 1 1 d . . . . .
C24 C 0.4868(3) 0.5168(2) 0.09662(13) 0.0298(6) Uani 1 1 d . . . . .
H24A H 0.533002 0.456336 0.065453 0.045 Uiso 1 1 calc GR . . . .
H24B H 0.538857 0.560658 0.105777 0.045 Uiso 1 1 calc GR . . . .
H24C H 0.406631 0.565863 0.076089 0.045 Uiso 1 1 calc GR . . . .
F3 F 0.70739(18) -0.30245(13) 0.30993(9) 0.0527(5) Uani 1 1 d . . . . .
N2 N 0.30971(17) 0.03059(15) 0.21319(10) 0.0208(4) Uani 1 1 d . . . . .
C5 C 0.2470(2) -0.1303(2) 0.17943(15) 0.0316(6) Uani 1 1 d . . . . .
C25 C 0.4585(2) 0.46620(18) 0.16327(12) 0.0205(5) Uani 1 1 d . . . . .
C46 C 0.4583(2) 0.2592(2) 0.05593(12) 0.0256(5) Uani 1 1 d . . . . .
C38 C 0.6057(3) 0.3088(2) 0.41068(14) 0.0323(6) Uani 1 1 d . . . . .
H38 H 0.614822 0.340797 0.365056 0.039 Uiso 1 1 calc R . . . .
C15 C 0.1740(2) 0.10340(19) 0.21510(13) 0.0250(5) Uani 1 1 d . . . . .
C6 C 0.6843(2) -0.06674(18) 0.31101(12) 0.0224(5) Uani 1 1 d . . . . .
C17 C -0.0167(3) 0.2342(2) 0.15963(17) 0.0411(7) Uani 1 1 d . . . . .
H17 H -0.057642 0.273217 0.119985 0.049 Uiso 1 1 calc R . . . .
C7 C 0.6608(2) -0.08688(19) 0.38067(13) 0.0274(5) Uani 1 1 d . . . . .
C41 C 0.3793(2) 0.3526(2) 0.09555(12) 0.0230(5) Uani 1 1 d . . . . .
C28 C 0.4283(3) 0.5798(2) 0.34503(13) 0.0335(6) Uani 1 1 d . . . . .
H28A H 0.356119 0.589590 0.375818 0.050 Uiso 1 1 calc GR . . . .
H28B H 0.418245 0.652117 0.323609 0.050 Uiso 1 1 calc GR . . . .
H28C H 0.507530 0.551316 0.370657 0.050 Uiso 1 1 calc GR . . . .
C4 C 0.3472(2) -0.07848(19) 0.19775(12) 0.0220(5) Uani 1 1 d . . . . .
C16 C 0.1146(2) 0.1633(2) 0.15576(14) 0.0303(6) Uani 1 1 d . . . . .
C34 C 0.4620(3) 0.34493(19) 0.42704(12) 0.0279(5) Uani 1 1 d . . . . .
C50 C 0.5879(2) 0.1741(2) 0.08039(13) 0.0295(6) Uani 1 1 d . . . . .
H50 H 0.594001 0.186480 0.129803 0.035 Uiso 1 1 calc R . . . .
C31 C 0.2000(3) 0.4028(2) 0.46027(15) 0.0422(7) Uani 1 1 d . . . . .
H31 H 0.112858 0.421673 0.472013 0.051 Uiso 1 1 calc R . . . .
C27 C 0.4332(2) 0.49522(18) 0.28999(12) 0.0218(5) Uani 1 1 d . . . . .
C42 C 0.2573(2) 0.4279(2) 0.07174(13) 0.0287(6) Uani 1 1 d . . . . .
C20 C 0.1059(2) 0.1177(2) 0.27804(14) 0.0333(6) Uani 1 1 d . . . . .
C21 C 0.1894(3) 0.1516(3) 0.08855(15) 0.0444(7) Uani 1 1 d . . . . .
H21A H 0.264619 0.169788 0.095505 0.067 Uiso 1 1 calc GR . . . .
H21B H 0.135035 0.203197 0.054510 0.067 Uiso 1 1 calc GR . . . .
H21C H 0.216158 0.074258 0.072820 0.067 Uiso 1 1 calc GR . . . .
C40 C 0.6784(3) 0.3513(3) 0.46263(19) 0.0607(10) Uani 1 1 d . . . . .
H40A H 0.632319 0.431799 0.469607 0.091 Uiso 1 1 calc GR . . . .
H40B H 0.764169 0.338076 0.445080 0.091 Uiso 1 1 calc GR . . . .
H40C H 0.684184 0.310537 0.505828 0.091 Uiso 1 1 calc GR . . . .
C48 C 0.1648(3) 0.5236(2) 0.11588(15) 0.0360(6) Uani 1 1 d . . . . .
H48 H 0.214717 0.536496 0.153663 0.043 Uiso 1 1 calc R . . . .
C13 C 0.8217(3) -0.0201(2) 0.21840(14) 0.0355(6) Uani 1 1 d . . . . .
H13A H 0.895569 0.001825 0.217171 0.053 Uiso 1 1 calc GR . . . .
H13B H 0.746097 0.043605 0.203742 0.053 Uiso 1 1 calc GR . . . .
H13C H 0.837155 -0.083139 0.187973 0.053 Uiso 1 1 calc GR . . . .
C29 C 0.3660(2) 0.38868(18) 0.37630(12) 0.0230(5) Uani 1 1 d . . . . .
C1 C 0.6943(2) -0.26407(19) 0.24487(13) 0.0265(5) Uani 1 1 d . . . . .
C26 C 0.4680(2) 0.51825(18) 0.22365(12) 0.0217(5) Uani 1 1 d . . . . .
H26 H 0.501731 0.575414 0.219409 0.026 Uiso 1 1 calc R . . . .
C30 C 0.2335(3) 0.4185(2) 0.39173(13) 0.0299(6) Uani 1 1 d . . . . .
C19 C -0.0248(3) 0.1898(3) 0.27863(17) 0.0450(8) Uani 1 1 d . . . . .
H19 H -0.071902 0.198977 0.319918 0.054 Uiso 1 1 calc R . . . .
C35 C 0.1292(3) 0.4708(2) 0.33825(15) 0.0379(7) Uani 1 1 d . . . . .
H35 H 0.169271 0.444752 0.292932 0.046 Uiso 1 1 calc R . . . .
C11 C 0.8003(2) -0.0556(2) 0.29081(13) 0.0264(5) Uani 1 1 d . . . . .
C33 C 0.4209(3) 0.3323(2) 0.49412(13) 0.0384(7) Uani 1 1 d . . . . .
H33 H 0.482428 0.304027 0.528643 0.046 Uiso 1 1 calc R . . . .
C44 C 0.2963(3) 0.3210(3) -0.03367(14) 0.0396(7) Uani 1 1 d . . . . .
H44 H 0.269124 0.310997 -0.077314 0.047 Uiso 1 1 calc R . . . .
C12 C 0.5284(3) -0.0819(2) 0.40391(14) 0.0383(7) Uani 1 1 d . . . . .
H12A H 0.464861 -0.006771 0.394296 0.058 Uiso 1 1 calc GR . . . .
H12B H 0.529014 -0.097919 0.452715 0.058 Uiso 1 1 calc GR . . . .
H12C H 0.507086 -0.137747 0.379528 0.058 Uiso 1 1 calc GR . . . .
C45 C 0.4137(3) 0.2467(2) -0.00911(13) 0.0346(6) Uani 1 1 d . . . . .
H45 H 0.464871 0.186346 -0.036608 0.042 Uiso 1 1 calc R . . . .
C8 C 0.7602(3) -0.1089(2) 0.42748(14) 0.0339(6) Uani 1 1 d . . . . .
H8 H 0.745673 -0.124547 0.473464 0.041 Uiso 1 1 calc R . . . .
C51 C 0.5976(3) 0.0505(2) 0.07224(16) 0.0457(7) Uani 1 1 d . . . . .
H51A H 0.527785 0.039575 0.097506 0.069 Uiso 1 1 calc GR . . . .
H51B H 0.679191 -0.001351 0.089943 0.069 Uiso 1 1 calc GR . . . .
H51C H 0.592108 0.035892 0.024179 0.069 Uiso 1 1 calc GR . . . .
C14 C 0.9896(3) -0.1389(3) 0.45909(18) 0.0541(8) Uani 1 1 d . . . . .
H14A H 1.010816 -0.216312 0.475477 0.081 Uiso 1 1 calc GR . . . .
H14B H 0.962571 -0.087793 0.497403 0.081 Uiso 1 1 calc GR . . . .
H14C H 1.064535 -0.132066 0.436973 0.081 Uiso 1 1 calc GR . . . .
C9 C 0.8807(3) -0.1083(2) 0.40788(15) 0.0345(6) Uani 1 1 d . . . . .
C49 C 0.1012(3) 0.6375(2) 0.07630(19) 0.0536(9) Uani 1 1 d . . . . .
H49A H 0.167231 0.658193 0.053783 0.080 Uiso 1 1 calc GR . . . .
H49B H 0.052668 0.696213 0.108053 0.080 Uiso 1 1 calc GR . . . .
H49C H 0.043777 0.629420 0.042277 0.080 Uiso 1 1 calc GR . . . .
C47 C 0.0607(3) 0.4852(3) 0.14784(16) 0.0435(7) Uani 1 1 d . . . . .
H47A H 0.009352 0.473259 0.111814 0.065 Uiso 1 1 calc GR . . . .
H47B H 0.005830 0.543158 0.178287 0.065 Uiso 1 1 calc GR . . . .
H47C H 0.101561 0.414881 0.173511 0.065 Uiso 1 1 calc GR . . . .
C18 C -0.0870(3) 0.2481(2) 0.22034(19) 0.0450(8) Uani 1 1 d . . . . .
C43 C 0.2191(3) 0.4102(3) 0.00662(14) 0.0380(6) Uani 1 1 d . . . . .
H43 H 0.139514 0.459859 -0.010191 0.046 Uiso 1 1 calc R . . . .
C22 C 0.1720(3) 0.0601(3) 0.34337(16) 0.0517(8) Uani 1 1 d . . . . .
H22A H 0.216820 -0.020386 0.335740 0.078 Uiso 1 1 calc GR . . . .
H22B H 0.108208 0.071057 0.379618 0.078 Uiso 1 1 calc GR . . . .
H22C H 0.233094 0.092895 0.356501 0.078 Uiso 1 1 calc GR . . . .
C52 C 0.7019(3) 0.1923(3) 0.04331(19) 0.0572(9) Uani 1 1 d . . . . .
H52A H 0.697084 0.182697 -0.005510 0.086 Uiso 1 1 calc GR . . . .
H52B H 0.782210 0.137168 0.060405 0.086 Uiso 1 1 calc GR . . . .
H52C H 0.698030 0.268247 0.051778 0.086 Uiso 1 1 calc GR . . . .
C32 C 0.2916(3) 0.3606(2) 0.51073(15) 0.0467(8) Uani 1 1 d . . . . .
H32 H 0.266463 0.351081 0.555906 0.056 Uiso 1 1 calc R . . . .
C39 C 0.6681(4) 0.1798(3) 0.4069(2) 0.0680(11) Uani 1 1 d . . . . .
H39A H 0.655756 0.146291 0.450265 0.102 Uiso 1 1 calc GR . . . .
H39B H 0.759361 0.157331 0.397270 0.102 Uiso 1 1 calc GR . . . .
H39C H 0.628778 0.153692 0.370724 0.102 Uiso 1 1 calc GR . . . .
C36 C 0.0152(4) 0.4330(4) 0.3466(2) 0.0742(11) Uani 1 1 d . . . . .
H36A H 0.046772 0.350910 0.350587 0.111 Uiso 1 1 calc GR . . . .
H36B H -0.039537 0.458046 0.306931 0.111 Uiso 1 1 calc GR . . . .
H36C H -0.033793 0.466068 0.387469 0.111 Uiso 1 1 calc GR . . . .
C23 C -0.2295(3) 0.3262(3) 0.2232(2) 0.0743(12) Uani 1 1 d . . . . .
H23C H -0.254502 0.364302 0.179202 0.111 Uiso 1 1 calc GR . . . .
H23A H -0.242951 0.382205 0.258339 0.111 Uiso 1 1 calc GR . . . .
H23B H -0.281097 0.281524 0.233873 0.111 Uiso 1 1 calc GR . . . .
C37 C 0.0806(4) 0.5990(3) 0.3368(3) 0.109(2) Uani 1 1 d . . . . .
H37A H 0.040889 0.627673 0.380585 0.164 Uiso 1 1 calc GR . . . .
H37B H 0.017768 0.628595 0.300871 0.164 Uiso 1 1 calc GR . . . .
H37C H 0.152017 0.622858 0.327920 0.164 Uiso 1 1 calc GR . . . .

loop_
_atom_site_aniso_label
_atom_site_aniso_U_11
_atom_site_aniso_U_22
_atom_site_aniso_U_33
_atom_site_aniso_U_23
_atom_site_aniso_U_13
_atom_site_aniso_U_12
Cu1 0.02149(15) 0.01475(14) 0.02146(16) -0.00034(11) -0.00008(11) -0.00708(12)
Al1 0.0226(3) 0.0154(3) 0.0154(3) -0.0003(3) -0.0017(3) -0.0077(3)
F1 0.0314(8) 0.0187(7) 0.0482(10) -0.0088(6) -0.0045(7) -0.0045(6)
N1 0.0191(9) 0.0184(9) 0.0232(11) -0.0004(8) -0.0012(8) -0.0068(8)
F2 0.0202(8) 0.0293(8) 0.0886(14) -0.0155(8) 0.0042(8) -0.0043(7)
F4 0.0372(9) 0.0259(8) 0.0923(15) -0.0207(9) -0.0166(9) -0.0092(7)
C3 0.0240(12) 0.0164(11) 0.0259(13) -0.0027(9) 0.0002(10) -0.0062(10)
F5 0.0822(14) 0.1037(16) 0.0694(14) -0.0173(12) 0.0226(11) -0.0789(14)
C2 0.0197(11) 0.0156(11) 0.0237(12) -0.0004(9) 0.0027(9) -0.0051(10)
N4 0.0254(10) 0.0178(9) 0.0139(10) 0.0007(7) -0.0005(8) -0.0075(8)
F6 0.0456(10) 0.0339(9) 0.0982(16) -0.0026(9) -0.0403(10) -0.0133(8)
C10 0.0247(13) 0.0265(13) 0.0434(17) -0.0052(12) -0.0063(11) -0.0085(11)
N3 0.0211(10) 0.0178(9) 0.0164(10) -0.0004(7) -0.0026(8) -0.0073(8)
C24 0.0413(15) 0.0283(13) 0.0235(13) 0.0034(10) 0.0013(11) -0.0176(12)
F3 0.0771(13) 0.0266(8) 0.0345(10) 0.0059(7) -0.0130(9) 0.0034(8)
N2 0.0176(9) 0.0180(9) 0.0260(11) -0.0020(8) 0.0022(8) -0.0060(8)
C5 0.0253(13) 0.0256(13) 0.0445(17) -0.0049(12) -0.0045(12) -0.0097(11)
C25 0.0202(11) 0.0185(11) 0.0215(12) 0.0021(9) -0.0004(9) -0.0058(10)
C46 0.0339(13) 0.0305(13) 0.0179(12) -0.0001(10) 0.0012(10) -0.0187(12)
C38 0.0392(15) 0.0277(13) 0.0258(14) -0.0015(11) -0.0088(11) -0.0074(12)
C15 0.0183(11) 0.0195(11) 0.0376(15) -0.0067(10) 0.0025(10) -0.0074(10)
C6 0.0233(12) 0.0157(11) 0.0258(13) -0.0005(9) -0.0046(10) -0.0044(10)
C17 0.0254(14) 0.0297(14) 0.067(2) 0.0073(14) -0.0119(14) -0.0092(12)
C7 0.0334(14) 0.0189(11) 0.0289(14) 0.0016(10) -0.0045(11) -0.0087(11)
C41 0.0305(13) 0.0269(12) 0.0166(12) 0.0026(9) -0.0031(10) -0.0164(11)
C28 0.0544(17) 0.0238(12) 0.0269(14) -0.0051(10) -0.0011(12) -0.0198(13)
C4 0.0239(12) 0.0198(11) 0.0243(13) -0.0018(9) 0.0012(10) -0.0107(10)
C16 0.0224(12) 0.0243(12) 0.0462(17) 0.0025(11) -0.0018(11) -0.0111(11)
C34 0.0461(15) 0.0160(11) 0.0213(13) -0.0026(9) -0.0037(11) -0.0111(11)
C50 0.0338(14) 0.0328(13) 0.0207(13) -0.0096(11) 0.0054(11) -0.0111(12)
C31 0.0497(18) 0.0413(16) 0.0369(17) -0.0063(13) 0.0171(14) -0.0193(15)
C27 0.0256(12) 0.0162(11) 0.0217(12) -0.0015(9) -0.0052(10) -0.0055(10)
C42 0.0333(14) 0.0316(13) 0.0257(14) 0.0056(11) -0.0090(11) -0.0172(12)
C20 0.0249(13) 0.0382(15) 0.0378(16) -0.0119(12) 0.0043(11) -0.0125(12)
C21 0.0363(16) 0.0538(18) 0.0426(18) 0.0150(14) -0.0036(13) -0.0172(15)
C40 0.049(2) 0.057(2) 0.068(2) -0.0232(18) -0.0203(17) -0.0079(17)
C48 0.0308(14) 0.0336(14) 0.0396(17) 0.0036(12) -0.0157(12) -0.0070(12)
C13 0.0309(14) 0.0410(15) 0.0368(16) 0.0029(12) -0.0003(12) -0.0162(13)
C29 0.0351(13) 0.0156(11) 0.0176(12) -0.0031(9) 0.0020(10) -0.0087(10)
C1 0.0262(13) 0.0193(11) 0.0316(14) -0.0038(10) -0.0025(11) -0.0055(11)
C26 0.0261(12) 0.0168(11) 0.0253(13) 0.0010(9) -0.0013(10) -0.0117(10)
C30 0.0379(15) 0.0245(12) 0.0258(14) -0.0034(10) 0.0042(11) -0.0102(12)
C19 0.0279(15) 0.0538(18) 0.054(2) -0.0237(16) 0.0143(14) -0.0159(14)
C35 0.0283(14) 0.0441(16) 0.0366(16) -0.0064(13) 0.0042(12) -0.0082(13)
C11 0.0237(12) 0.0206(12) 0.0326(14) -0.0041(10) -0.0020(10) -0.0054(10)
C33 0.065(2) 0.0307(14) 0.0184(14) 0.0042(11) -0.0067(13) -0.0172(14)
C44 0.0539(18) 0.0590(18) 0.0172(14) 0.0046(13) -0.0100(12) -0.0340(16)
C12 0.0451(16) 0.0407(15) 0.0296(15) 0.0054(12) 0.0021(12) -0.0171(14)
C45 0.0496(17) 0.0432(15) 0.0193(13) -0.0068(11) 0.0060(12) -0.0268(14)
C8 0.0477(17) 0.0264(13) 0.0257(14) 0.0007(11) -0.0082(12) -0.0113(13)
C51 0.0543(19) 0.0332(15) 0.0453(19) -0.0095(13) -0.0059(15) -0.0107(14)
C14 0.0525(19) 0.0523(19) 0.055(2) -0.0032(16) -0.0266(16) -0.0150(17)
C9 0.0377(15) 0.0239(13) 0.0382(16) -0.0039(11) -0.0160(12) -0.0063(12)
C49 0.0482(19) 0.0350(16) 0.074(2) 0.0129(16) -0.0194(17) -0.0112(15)
C47 0.0365(16) 0.0413(16) 0.0455(19) 0.0006(14) -0.0003(14) -0.0067(14)
C18 0.0200(13) 0.0369(16) 0.075(2) -0.0148(16) 0.0023(15) -0.0072(13)
C43 0.0406(16) 0.0470(16) 0.0297(15) 0.0096(13) -0.0150(12) -0.0203(14)
C22 0.0400(17) 0.077(2) 0.0374(18) -0.0079(16) 0.0097(14) -0.0219(17)
C52 0.0414(18) 0.068(2) 0.062(2) -0.0044(18) 0.0106(16) -0.0212(17)
C32 0.078(2) 0.0420(16) 0.0228(15) -0.0002(12) 0.0125(15) -0.0264(17)
C39 0.064(2) 0.0347(17) 0.092(3) -0.0218(18) 0.009(2) -0.0027(17)
C36 0.064(2) 0.089(3) 0.082(3) -0.005(2) -0.013(2) -0.043(2)
C23 0.0227(16) 0.069(2) 0.116(4) -0.023(2) 0.0013(19) 0.0015(16)
C37 0.085(3) 0.044(2) 0.192(6) 0.019(3) -0.087(3) -0.013(2)

loop_
_atom_type_symbol
_atom_type_description
_atom_type_scat_dispersion_real
_atom_type_scat_dispersion_imag
_atom_type_scat_source
C C 0.0033 0.0016 'International Tables Vol C Tables 4.2.6.8 and 6.1.1.4'
H H 0.0000 0.0000 'International Tables Vol C Tables 4.2.6.8 and 6.1.1.4'
Al Al 0.0645 0.0514 'International Tables Vol C Tables 4.2.6.8 and 6.1.1.4'
Cu Cu 0.3201 1.2651 'International Tables Vol C Tables 4.2.6.8 and 6.1.1.4'
F F 0.0171 0.0103 'International Tables Vol C Tables 4.2.6.8 and 6.1.1.4'
N N 0.0061 0.0033 'International Tables Vol C Tables 4.2.6.8 and 6.1.1.4'

loop_
_citation_id
_citation_doi
_citation_year
1 10.26434/chemrxiv.14330060.v1 2021

loop_
_exptl_crystal_face_index_h
_exptl_crystal_face_index_k
_exptl_crystal_face_index_l
_exptl_crystal_face_perp_dist
-3 -14 15 0.0938
3 14 -16 0.0809
3 7 25 0.1155
-2 -4 -27 0.2023
-15 -2 5 0.0641
14 1 -6 0.0116

loop_
_geom_angle_atom_site_label_1
_geom_angle_atom_site_label_2
_geom_angle_atom_site_label_3
_geom_angle
_geom_angle_site_symmetry_1
_geom_angle_site_symmetry_3
_geom_angle_publ_flag
N1 Cu1 Al1 136.15(5) . . ?
N1 Cu1 N2 96.15(7) . . ?
N2 Cu1 Al1 127.02(6) . . ?
N4 Al1 Cu1 138.25(6) . . ?
N3 Al1 Cu1 127.22(6) . . ?
N3 Al1 N4 94.01(8) . . ?
C2 N1 Cu1 119.83(16) . . ?
C2 N1 C6 117.99(19) . . ?
C6 N1 Cu1 121.44(14) . . ?
C2 C3 C4 127.9(2) . . ?
N1 C2 C3 126.4(2) . . ?
N1 C2 C1 120.0(2) . . ?
C3 C2 C1 113.56(19) . . ?
C27 N4 Al1 125.00(15) . . ?
C27 N4 C29 118.00(18) . . ?
C29 N4 Al1 116.99(13) . . ?
C9 C10 C11 122.7(2) . . ?
C25 N3 Al1 124.10(16) . . ?
C25 N3 C41 115.77(18) . . ?
C41 N3 Al1 120.01(13) . . ?
C15 N2 Cu1 117.80(14) . . ?
C4 N2 Cu1 121.05(16) . . ?
C4 N2 C15 120.81(19) . . ?
F4 C5 C4 112.9(2) . . ?
F5 C5 F4 106.2(2) . . ?
F5 C5 C4 110.6(2) . . ?
F6 C5 F4 104.8(2) . . ?
F6 C5 F5 106.3(2) . . ?
F6 C5 C4 115.4(2) . . ?
N3 C25 C24 119.9(2) . . ?
N3 C25 C26 122.9(2) . . ?
C26 C25 C24 117.18(19) . . ?
C41 C46 C50 123.0(2) . . ?
C45 C46 C41 117.5(2) . . ?
C45 C46 C50 119.5(2) . . ?
C34 C38 C40 113.6(2) . . ?
C39 C38 C34 109.8(2) . . ?
C39 C38 C40 109.4(3) . . ?
C16 C15 N2 119.9(2) . . ?
C16 C15 C20 121.0(2) . . ?
C20 C15 N2 119.0(2) . . ?
C7 C6 N1 118.0(2) . . ?
C11 C6 N1 121.6(2) . . ?
C11 C6 C7 120.4(2) . . ?
C18 C17 C16 121.9(3) . . ?
C6 C7 C12 120.2(2) . . ?
C8 C7 C6 118.8(2) . . ?
C8 C7 C12 121.0(2) . . ?
C46 C41 N3 121.0(2) . . ?
C46 C41 C42 121.2(2) . . ?
C42 C41 N3 117.8(2) . . ?
C3 C4 C5 113.78(19) . . ?
N2 C4 C3 125.3(2) . . ?
N2 C4 C5 120.7(2) . . ?
C15 C16 C17 118.5(2) . . ?
C15 C16 C21 121.1(2) . . ?
C17 C16 C21 120.4(3) . . ?
C29 C34 C38 122.7(2) . . ?
C33 C34 C38 119.8(2) . . ?
C33 C34 C29 117.5(2) . . ?
C46 C50 C51 111.3(2) . . ?
C46 C50 C52 112.0(2) . . ?
C52 C50 C51 110.5(2) . . ?
C32 C31 C30 122.0(3) . . ?
N4 C27 C28 120.7(2) . . ?
N4 C27 C26 122.5(2) . . ?
C26 C27 C28 116.8(2) . . ?
C41 C42 C48 122.5(2) . . ?
C43 C42 C41 118.1(2) . . ?
C43 C42 C48 119.4(2) . . ?
C15 C20 C22 121.3(2) . . ?
C19 C20 C15 117.8(3) . . ?
C19 C20 C22 120.9(3) . . ?
C42 C48 C49 113.7(2) . . ?
C42 C48 C47 109.2(2) . . ?
C47 C48 C49 110.2(2) . . ?
C34 C29 N4 119.1(2) . . ?
C30 C29 N4 118.8(2) . . ?
C30 C29 C34 122.1(2) . . ?
F1 C1 C2 113.3(2) . . ?
F2 C1 F1 104.42(18) . . ?
F2 C1 C2 112.77(18) . . ?
F3 C1 F1 105.52(18) . . ?
F3 C1 F2 107.4(2) . . ?
F3 C1 C2 112.78(19) . . ?
C25 C26 C27 127.5(2) . . ?
C31 C30 C29 117.1(3) . . ?
C31 C30 C35 120.5(2) . . ?
C29 C30 C35 122.4(2) . . ?
C18 C19 C20 122.5(3) . . ?
C30 C35 C36 113.7(3) . . ?
C37 C35 C30 112.0(3) . . ?
C37 C35 C36 109.5(3) . . ?
C10 C11 C13 120.5(2) . . ?
C6 C11 C10 118.0(2) . . ?
C6 C11 C13 121.5(2) . . ?
C32 C33 C34 121.7(3) . . ?
C45 C44 C43 119.7(3) . . ?
C44 C45 C46 121.9(3) . . ?
C7 C8 C9 122.0(2) . . ?
C10 C9 C8 117.6(2) . . ?
C10 C9 C14 121.5(3) . . ?
C8 C9 C14 120.9(3) . . ?
C17 C18 C19 118.4(3) . . ?
C17 C18 C23 120.8(3) . . ?
C19 C18 C23 120.8(3) . . ?
C44 C43 C42 121.5(3) . . ?
C31 C32 C33 119.6(3) . . ?

loop_
_geom_bond_atom_site_label_1
_geom_bond_atom_site_label_2
_geom_bond_distance
_geom_bond_site_symmetry_2
_geom_bond_publ_flag
Cu1 Al1 2.3021(7) . ?
Cu1 N1 2.0043(18) . ?
Cu1 N2 2.0120(18) . ?
Al1 N4 1.9183(19) . ?
Al1 N3 1.9090(19) . ?
F1 C1 1.343(3) . ?
N1 C2 1.326(3) . ?
N1 C6 1.446(3) . ?
F2 C1 1.334(3) . ?
F4 C5 1.332(3) . ?
C3 C2 1.396(3) . ?
C3 C4 1.397(3) . ?
F5 C5 1.327(3) . ?
C2 C1 1.535(3) . ?
N4 C27 1.341(3) . ?
N4 C29 1.453(3) . ?
F6 C5 1.320(3) . ?
C10 C11 1.397(4) . ?
C10 C9 1.379(4) . ?
N3 C25 1.349(3) . ?
N3 C41 1.453(3) . ?
C24 C25 1.503(3) . ?
F3 C1 1.328(3) . ?
N2 C15 1.439(3) . ?
N2 C4 1.317(3) . ?
C5 C4 1.539(3) . ?
C25 C26 1.379(3) . ?
C46 C41 1.406(3) . ?
C46 C50 1.512(3) . ?
C46 C45 1.396(3) . ?
C38 C34 1.515(4) . ?
C38 C40 1.528(4) . ?
C38 C39 1.511(4) . ?
C15 C16 1.392(4) . ?
C15 C20 1.398(3) . ?
C6 C7 1.402(3) . ?
C6 C11 1.395(3) . ?
C17 C16 1.396(3) . ?
C17 C18 1.374(4) . ?
C7 C12 1.508(3) . ?
C7 C8 1.385(4) . ?
C41 C42 1.410(3) . ?
C28 C27 1.510(3) . ?
C16 C21 1.507(4) . ?
C34 C29 1.408(3) . ?
C34 C33 1.391(3) . ?
C50 C51 1.531(4) . ?
C50 C52 1.531(4) . ?
C31 C30 1.398(4) . ?
C31 C32 1.372(4) . ?
C27 C26 1.387(3) . ?
C42 C48 1.522(4) . ?
C42 C43 1.387(4) . ?
C20 C19 1.393(4) . ?
C20 C22 1.502(4) . ?
C48 C49 1.532(4) . ?
C48 C47 1.527(4) . ?
C13 C11 1.501(4) . ?
C29 C30 1.402(3) . ?
C30 C35 1.513(4) . ?
C19 C18 1.378(4) . ?
C35 C36 1.517(4) . ?
C35 C37 1.497(5) . ?
C33 C32 1.377(4) . ?
C44 C45 1.374(4) . ?
C44 C43 1.375(4) . ?
C8 C9 1.387(4) . ?
C14 C9 1.508(4) . ?
C18 C23 1.517(4) . ?

loop_
_exptl_oxdiff_crystal_face_indexfrac_h
_exptl_oxdiff_crystal_face_indexfrac_k
_exptl_oxdiff_crystal_face_indexfrac_l
_exptl_oxdiff_crystal_face_x
_exptl_oxdiff_crystal_face_y
_exptl_oxdiff_crystal_face_z
-2.9954 -13.9832 14.9790 0.2324 0.8950 -0.3156
2.9951 13.9832 -15.9778 -0.2419 -0.9233 0.2944
3.0058 6.9914 24.9715 0.0956 0.5067 0.8436
-2.0069 -3.9950 -26.9687 -0.1569 -0.6558 -0.7516
-14.9779 -1.9978 5.0054 1.0009 -0.1338 0.0749
13.9787 0.9990 -6.0039 -0.9533 0.1207 -0.1384
